data_7105637
loop_
_publ_author_name
J.Weigand
M.Holthausen
C.Richter
A.Hepp

_publ_section_title
;
 Zwitterionic and cationic P<sub>5</sub>-Clusters from four membered
 phosphorus nitrogen metal heterocycles
;
_journal_issue 37
_journal_name_full Chem.Commun.
_journal_page_first 6921
_journal_page_last 6923
_journal_paper_doi 10.1039/c0cc02418j
_journal_volume 46
_journal_year 2010
_chemical_formula_moiety 'C6 H18 Cl2 N2 P5 Si3, Cl4 Ga'
_chemical_formula_sum 'C6 H18 Cl6 Ga N2 P5 Si3'
_chemical_formula_weight 639.76
_chemical_name_systematic
;
?
;
_space_group_IT_number 2
_symmetry_cell_setting triclinic
_symmetry_space_group_name_Hall '-P 1'
_symmetry_space_group_name_H-M 'P -1'
_atom_sites_solution_hydrogens geom
_atom_sites_solution_primary direct
_atom_sites_solution_secondary difmap
_audit_creation_method SHELXL-97
_audit_update_record
;
2010-07-06 # Formatted by publCIF
;
_cell_angle_alpha 87.5680(10)
_cell_angle_beta 80.7320(10)
_cell_angle_gamma 71.5780(10)
_cell_formula_units_Z 2
_cell_length_a 9.3085(6)
_cell_length_b 9.8158(7)
_cell_length_c 14.7125(10)
_cell_measurement_reflns_used 900
_cell_measurement_temperature 153(2)
_cell_measurement_theta_max 22.5
_cell_measurement_theta_min 1
_cell_volume 1258.70(15)
_computing_cell_refinement 'APEX2(Bruker AXS, 2007)'
_computing_data_collection 'APEX2(Bruker AXS, 2007)'
_computing_data_reduction 'SAINT,SADABS (Bruker AXS, 2007 )'
_computing_molecular_graphics
;
ORTEP3,L.J. Farrugia, J. Appl. Cryst. (1997) 30, 565
;
_computing_structure_refinement
;
SHELXL-97, G. M. Sheldrick, Acta Cryst. (2008) A64, 112-122
;
_computing_structure_solution
;
SHELXS-97 , G. M. Sheldrick, Acta Cryst. (2008) A64, 112-122
;
_diffrn_ambient_temperature 153(1)
_diffrn_detector_area_resol_mean 80
_diffrn_measured_fraction_theta_full 0.999
_diffrn_measured_fraction_theta_max 0.995
_diffrn_measurement_device_type 'CCD area detector'
_diffrn_measurement_method 'Omega and Phi scans'
_diffrn_radiation_monochromator graphite
_diffrn_radiation_source 'rotating anode'
_diffrn_radiation_type MoK\a
_diffrn_radiation_wavelength 0.71073
_diffrn_reflns_av_R_equivalents 0.0188
_diffrn_reflns_av_sigmaI/netI 0.0262
_diffrn_reflns_limit_h_max 12
_diffrn_reflns_limit_h_min -12
_diffrn_reflns_limit_k_max 13
_diffrn_reflns_limit_k_min -13
_diffrn_reflns_limit_l_max 19
_diffrn_reflns_limit_l_min -19
_diffrn_reflns_number 13664
_diffrn_reflns_theta_full 25.00
_diffrn_reflns_theta_max 28.70
_diffrn_reflns_theta_min 1.40
_exptl_absorpt_coefficient_mu 2.188
_exptl_absorpt_correction_T_max 0.9176
_exptl_absorpt_correction_T_min 0.7074
_exptl_absorpt_correction_type multi-scan
_exptl_absorpt_process_details
;
Corrections were done with the SADABS program, utilizing the none merged
raw data obtained from the integration process. Integration and final cell
refinement were done with SAINT.

SADABS reports ratio of Tmin/Tmax = 0.725860

;
_exptl_crystal_colour colourless
_exptl_crystal_density_diffrn 1.688
_exptl_crystal_density_method 'not measured'
_exptl_crystal_description plate
_exptl_crystal_F_000 636
_exptl_crystal_size_max 0.17
_exptl_crystal_size_mid 0.10
_exptl_crystal_size_min 0.04
_refine_diff_density_max 0.480
_refine_diff_density_min -0.337
_refine_diff_density_rms 0.072
_refine_ls_extinction_method none
_refine_ls_goodness_of_fit_ref 1.039
_refine_ls_hydrogen_treatment noref
_refine_ls_matrix_type full
_refine_ls_number_parameters 214
_refine_ls_number_reflns 6480
_refine_ls_number_restraints 0
_refine_ls_restrained_S_all 1.039
_refine_ls_R_factor_all 0.0305
_refine_ls_R_factor_gt 0.0253
_refine_ls_shift/su_max 0.002
_refine_ls_shift/su_mean 0.000
_refine_ls_structure_factor_coef Fsqd
_refine_ls_weighting_details 'calc w=1/[\s^2^(Fo^2^)+(0.0331P)^2^+0.2524P] where P=(Fo^2^+2Fc^2^)/3'
_refine_ls_weighting_scheme calc
_refine_ls_wR_factor_gt 0.0623
_refine_ls_wR_factor_ref 0.0650
_reflns_number_gt 5661
_reflns_number_total 6480
_reflns_threshold_expression >2sigma(I)
_cod_data_source_file c0cc02418j.txt
_cod_data_source_block jjw0066
_cod_database_code 7105637

loop_
_symmetry_equiv_pos_as_xyz
'x, y, z'
'-x, -y, -z'

loop_
_atom_site_label
_atom_site_type_symbol
_atom_site_fract_x
_atom_site_fract_y
_atom_site_fract_z
_atom_site_U_iso_or_equiv
_atom_site_adp_type
_atom_site_occupancy
_atom_site_symmetry_multiplicity
_atom_site_calc_flag
_atom_site_refinement_flags
_atom_site_disorder_assembly
_atom_site_disorder_group
C1 C 1.1161(2) 0.7836(2) 0.34088(14) 0.0394(5) Uani 1 1 d . . .
H1A H 1.1409 0.6831 0.3601 0.059 Uiso 1 1 calc R . .
H1B H 1.1726 0.8319 0.3718 0.059 Uiso 1 1 calc R . .
H1C H 1.1452 0.7878 0.2740 0.059 Uiso 1 1 calc R . .
C2 C 0.8482(3) 1.0552(2) 0.32150(16) 0.0416(5) Uani 1 1 d . . .
H2A H 0.8839 1.0482 0.2549 0.062 Uiso 1 1 calc R . .
H2B H 0.8931 1.1179 0.3494 0.062 Uiso 1 1 calc R . .
H2C H 0.7362 1.0954 0.3331 0.062 Uiso 1 1 calc R . .
C3 C 0.8455(3) 0.8782(3) 0.49840(13) 0.0435(5) Uani 1 1 d . . .
H3A H 0.7337 0.9198 0.5121 0.065 Uiso 1 1 calc R . .
H3B H 0.8935 0.9367 0.5278 0.065 Uiso 1 1 calc R . .
H3C H 0.8764 0.7802 0.5222 0.065 Uiso 1 1 calc R . .
C4 C 0.7607(2) 0.3694(2) 0.13969(15) 0.0354(4) Uani 1 1 d . . .
H4A H 0.7989 0.4167 0.0855 0.053 Uiso 1 1 calc R . .
H4B H 0.7179 0.2982 0.1201 0.053 Uiso 1 1 calc R . .
H4C H 0.8452 0.3214 0.1735 0.053 Uiso 1 1 calc R . .
C5 C 0.4672(2) 0.6250(2) 0.14973(14) 0.0344(4) Uani 1 1 d . . .
H5A H 0.4052 0.7092 0.1876 0.052 Uiso 1 1 calc R . .
H5B H 0.4005 0.5734 0.1330 0.052 Uiso 1 1 calc R . .
H5C H 0.5203 0.6561 0.0937 0.052 Uiso 1 1 calc R . .
C6 C 0.5193(2) 0.4254(2) 0.31583(14) 0.0369(4) Uani 1 1 d . . .
H6A H 0.5974 0.3732 0.3530 0.055 Uiso 1 1 calc R . .
H6B H 0.4721 0.3590 0.2945 0.055 Uiso 1 1 calc R . .
H6C H 0.4405 0.5019 0.3532 0.055 Uiso 1 1 calc R . .
N1 N 0.80945(15) 0.76825(15) 0.32911(9) 0.0221(3) Uani 1 1 d . . .
N2 N 0.70011(15) 0.61250(15) 0.26622(9) 0.0227(3) Uani 1 1 d . . .
Si2 Si 0.90733(5) 0.87452(5) 0.37259(3) 0.02442(10) Uani 1 1 d . . .
Si3 Si 0.60954(5) 0.50513(5) 0.21538(3) 0.02279(10) Uani 1 1 d . . .
P1 P 0.80423(5) 0.71709(4) 0.22343(3) 0.01937(9) Uani 1 1 d . . .
P2 P 1.02139(5) 0.62549(5) 0.13546(3) 0.02522(10) Uani 1 1 d . . .
P3 P 0.71905(5) 0.87010(5) 0.11819(3) 0.02633(10) Uani 1 1 d . . .
P4 P 0.87560(5) 0.69365(5) 0.02378(3) 0.02742(10) Uani 1 1 d . . .
P5 P 0.96880(6) 0.84548(5) 0.07463(3) 0.03119(11) Uani 1 1 d . . .
Cl1 Cl 0.81544(6) 0.49800(5) 0.45510(3) 0.03698(11) Uani 1 1 d . . .
Cl2 Cl 0.49982(5) 0.75667(5) 0.45393(3) 0.03564(11) Uani 1 1 d . . .
Cl3 Cl 0.88900(6) 0.68056(6) 0.72832(4) 0.04776(14) Uani 1 1 d . . .
Cl4 Cl 0.56614(6) 0.74036(6) 0.90422(3) 0.03908(12) Uani 1 1 d . . .
Cl5 Cl 0.54968(5) 0.96666(6) 0.70829(3) 0.03825(11) Uani 1 1 d . . .
Cl6 Cl 0.77400(7) 0.98651(6) 0.87728(4) 0.04868(14) Uani 1 1 d . . .
Ga1 Ga 0.69538(2) 0.84249(2) 0.803908(13) 0.02538(6) Uani 1 1 d . . .
Si1 Si 0.70412(5) 0.65891(5) 0.37761(3) 0.02264(10) Uani 1 1 d . . .

loop_
_atom_site_aniso_label
_atom_site_aniso_U_11
_atom_site_aniso_U_22
_atom_site_aniso_U_33
_atom_site_aniso_U_23
_atom_site_aniso_U_13
_atom_site_aniso_U_12
C1 0.0253(9) 0.0528(12) 0.0393(11) -0.0043(9) -0.0072(8) -0.0092(9)
C2 0.0453(12) 0.0286(10) 0.0548(13) 0.0029(9) -0.0165(10) -0.0133(9)
C3 0.0525(13) 0.0582(14) 0.0242(9) -0.0104(9) -0.0011(9) -0.0246(11)
C4 0.0267(9) 0.0322(10) 0.0469(11) -0.0110(8) -0.0001(8) -0.0101(8)
C5 0.0273(9) 0.0404(11) 0.0371(10) 0.0083(8) -0.0082(8) -0.0122(8)
C6 0.0426(11) 0.0390(11) 0.0336(10) 0.0056(8) -0.0001(8) -0.0229(9)
N1 0.0253(7) 0.0255(7) 0.0152(6) 0.0005(5) -0.0010(5) -0.0085(6)
N2 0.0246(7) 0.0254(7) 0.0189(6) 0.0019(5) -0.0005(5) -0.0107(6)
Si2 0.0237(2) 0.0282(2) 0.0210(2) -0.00327(18) -0.00381(17) -0.00708(18)
Si3 0.0199(2) 0.0248(2) 0.0238(2) 0.00079(18) -0.00047(17) -0.00869(17)
P1 0.02043(19) 0.02084(19) 0.01592(18) 0.00114(15) -0.00109(15) -0.00615(15)
P2 0.0204(2) 0.0292(2) 0.0221(2) 0.00070(17) -0.00021(16) -0.00376(17)
P3 0.0272(2) 0.0254(2) 0.0198(2) 0.00266(16) -0.00112(17) -0.00062(17)
P4 0.0282(2) 0.0325(2) 0.0187(2) -0.00418(17) -0.00229(17) -0.00562(18)
P5 0.0350(3) 0.0326(2) 0.0287(2) 0.00601(19) -0.00024(19) -0.0174(2)
Cl1 0.0381(2) 0.0356(2) 0.0296(2) 0.01190(18) -0.00587(18) -0.00202(19)
Cl2 0.0289(2) 0.0412(3) 0.0266(2) 0.00475(18) 0.00655(17) -0.00245(19)
Cl3 0.0359(3) 0.0430(3) 0.0469(3) 0.0097(2) 0.0032(2) 0.0063(2)
Cl4 0.0428(3) 0.0559(3) 0.0289(2) 0.0108(2) -0.00703(19) -0.0306(2)
Cl5 0.0303(2) 0.0479(3) 0.0252(2) 0.00670(19) -0.00542(17) 0.0035(2)
Cl6 0.0655(4) 0.0413(3) 0.0562(3) 0.0162(2) -0.0311(3) -0.0321(3)
Ga1 0.02259(10) 0.02845(10) 0.02504(10) 0.00717(8) -0.00560(7) -0.00787(8)
Si1 0.0235(2) 0.0250(2) 0.0173(2) 0.00367(17) -0.00089(17) -0.00615(18)

loop_
_atom_type_symbol
_atom_type_description
_atom_type_scat_dispersion_real
_atom_type_scat_dispersion_imag
_atom_type_scat_source
C C 0.0033 0.0016 'International Tables Vol C Tables 4.2.6.8 and 6.1.1.4'
H H 0.0000 0.0000 'International Tables Vol C Tables 4.2.6.8 and 6.1.1.4'
N N 0.0061 0.0033 'International Tables Vol C Tables 4.2.6.8 and 6.1.1.4'
Si Si 0.0817 0.0704 'International Tables Vol C Tables 4.2.6.8 and 6.1.1.4'
P P 0.1023 0.0942 'International Tables Vol C Tables 4.2.6.8 and 6.1.1.4'
Cl Cl 0.1484 0.1585 'International Tables Vol C Tables 4.2.6.8 and 6.1.1.4'
Ga Ga 0.2307 1.6083 'International Tables Vol C Tables 4.2.6.8 and 6.1.1.4'

loop_
_geom_angle_atom_site_label_1
_geom_angle_atom_site_label_2
_geom_angle_atom_site_label_3
_geom_angle
_geom_angle_site_symmetry_1
_geom_angle_site_symmetry_3
_geom_angle_publ_flag
Si2 C1 H1A 109.5 . . ?
Si2 C1 H1B 109.5 . . ?
H1A C1 H1B 109.5 . . ?
Si2 C1 H1C 109.5 . . ?
H1A C1 H1C 109.5 . . ?
H1B C1 H1C 109.5 . . ?
Si2 C2 H2A 109.5 . . ?
Si2 C2 H2B 109.5 . . ?
H2A C2 H2B 109.5 . . ?
Si2 C2 H2C 109.5 . . ?
H2A C2 H2C 109.5 . . ?
H2B C2 H2C 109.5 . . ?
Si2 C3 H3A 109.5 . . ?
Si2 C3 H3B 109.5 . . ?
H3A C3 H3B 109.5 . . ?
Si2 C3 H3C 109.5 . . ?
H3A C3 H3C 109.5 . . ?
H3B C3 H3C 109.5 . . ?
Si3 C4 H4A 109.5 . . ?
Si3 C4 H4B 109.5 . . ?
H4A C4 H4B 109.5 . . ?
Si3 C4 H4C 109.5 . . ?
H4A C4 H4C 109.5 . . ?
H4B C4 H4C 109.5 . . ?
Si3 C5 H5A 109.5 . . ?
Si3 C5 H5B 109.5 . . ?
H5A C5 H5B 109.5 . . ?
Si3 C5 H5C 109.5 . . ?
H5A C5 H5C 109.5 . . ?
H5B C5 H5C 109.5 . . ?
Si3 C6 H6A 109.5 . . ?
Si3 C6 H6B 109.5 . . ?
H6A C6 H6B 109.5 . . ?
Si3 C6 H6C 109.5 . . ?
H6A C6 H6C 109.5 . . ?
H6B C6 H6C 109.5 . . ?
P1 N1 Si1 91.10(7) . . ?
P1 N1 Si2 133.38(8) . . ?
Si1 N1 Si2 135.06(8) . . ?
P1 N2 Si1 91.30(7) . . ?
P1 N2 Si3 133.71(8) . . ?
Si1 N2 Si3 134.86(8) . . ?
N1 Si2 C3 104.33(8) . . ?
N1 Si2 C2 108.50(8) . . ?
C3 Si2 C2 112.30(11) . . ?
N1 Si2 C1 107.84(8) . . ?
C3 Si2 C1 111.93(10) . . ?
C2 Si2 C1 111.53(10) . . ?
N2 Si3 C5 108.03(8) . . ?
N2 Si3 C6 103.52(8) . . ?
C5 Si3 C6 112.38(9) . . ?
N2 Si3 C4 107.73(7) . . ?
C5 Si3 C4 111.59(10) . . ?
C6 Si3 C4 113.04(10) . . ?
N2 P1 N1 90.94(7) . . ?
N2 P1 P2 119.87(5) . . ?
N1 P1 P2 117.23(5) . . ?
N2 P1 P3 117.72(5) . . ?
N1 P1 P3 122.35(5) . . ?
P2 P1 P3 91.54(2) . . ?
N2 P1 Si1 45.43(5) . . ?
N1 P1 Si1 45.52(5) . . ?
P2 P1 Si1 132.26(2) . . ?
P3 P1 Si1 136.17(2) . . ?
P1 P2 P5 83.74(2) . . ?
P1 P2 P4 82.53(2) . . ?
P5 P2 P4 57.52(2) . . ?
P1 P3 P4 82.43(2) . . ?
P1 P3 P5 83.27(2) . . ?
P4 P3 P5 57.49(2) . . ?
P5 P4 P3 61.47(2) . . ?
P5 P4 P2 61.10(2) . . ?
P3 P4 P2 87.76(2) . . ?
P4 P5 P2 61.39(2) . . ?
P4 P5 P3 61.04(2) . . ?
P2 P5 P3 87.68(2) . . ?
Cl4 Ga1 Cl3 109.79(2) . . ?
Cl4 Ga1 Cl5 110.03(2) . . ?
Cl3 Ga1 Cl5 109.44(2) . . ?
Cl4 Ga1 Cl6 108.12(2) . . ?
Cl3 Ga1 Cl6 110.43(3) . . ?
Cl5 Ga1 Cl6 109.02(2) . . ?
N2 Si1 N1 86.65(6) . . ?
N2 Si1 Cl2 116.23(5) . . ?
N1 Si1 Cl2 116.71(5) . . ?
N2 Si1 Cl1 115.70(5) . . ?
N1 Si1 Cl1 114.91(5) . . ?
Cl2 Si1 Cl1 106.23(3) . . ?
N2 Si1 P1 43.27(5) . . ?
N1 Si1 P1 43.39(5) . . ?
Cl2 Si1 P1 128.43(3) . . ?
Cl1 Si1 P1 125.34(3) . . ?

loop_
_geom_bond_atom_site_label_1
_geom_bond_atom_site_label_2
_geom_bond_distance
_geom_bond_site_symmetry_2
_geom_bond_publ_flag
C1 Si2 1.8545(19) . ?
C1 H1A 0.9800 . ?
C1 H1B 0.9800 . ?
C1 H1C 0.9800 . ?
C2 Si2 1.848(2) . ?
C2 H2A 0.9800 . ?
C2 H2B 0.9800 . ?
C2 H2C 0.9800 . ?
C3 Si2 1.846(2) . ?
C3 H3A 0.9800 . ?
C3 H3B 0.9800 . ?
C3 H3C 0.9800 . ?
C4 Si3 1.8523(19) . ?
C4 H4A 0.9800 . ?
C4 H4B 0.9800 . ?
C4 H4C 0.9800 . ?
C5 Si3 1.8448(18) . ?
C5 H5A 0.9800 . ?
C5 H5B 0.9800 . ?
C5 H5C 0.9800 . ?
C6 Si3 1.8491(19) . ?
C6 H6A 0.9800 . ?
C6 H6B 0.9800 . ?
C6 H6C 0.9800 . ?
N1 P1 1.6667(14) . ?
N1 Si1 1.7312(14) . ?
N1 Si2 1.7812(14) . ?
N2 P1 1.6634(14) . ?
N2 Si1 1.7287(14) . ?
N2 Si3 1.7924(14) . ?
P1 P2 2.1626(6) . ?
P1 P3 2.1741(6) . ?
P1 Si1 2.4260(6) . ?
P2 P5 2.2388(7) . ?
P2 P4 2.2450(6) . ?
P3 P4 2.2383(6) . ?
P3 P5 2.2476(7) . ?
P4 P5 2.1573(7) . ?
Cl1 Si1 2.0154(6) . ?
Cl2 Si1 2.0121(6) . ?
Cl3 Ga1 2.1692(5) . ?
Cl4 Ga1 2.1669(5) . ?
Cl5 Ga1 2.1744(5) . ?
Cl6 Ga1 2.1765(5) . ?
